data_8104751
loop_
_publ_author_name
'Zhang, Xiao-Fan'
'Meng, Qing-Guo'

_publ_section_title
;
 Crystal structure of
 (E)-2-((2-methoxy-3-pyridyl)methylene)-7-fluoro-3,4-dihydronaphthalen-1(2H)-one,
 C17H14FNO2
;
_journal_issue 3
_journal_name_full 'Zeitschrift f\"ur Kristallographie - New Crystal Structures'
_journal_page_first 507
_journal_page_last 509
_journal_paper_doi 10.1515/ncrs-2020-0603
_journal_volume 236
_journal_year 2021
_chemical_formula_moiety 'C17 H14 F N O2'
_chemical_formula_sum 'C17 H14 F N O2'
_chemical_formula_weight 283.29
_space_group_crystal_system monoclinic
_space_group_IT_number 14
_space_group_name_Hall '-P 2ybc'
_space_group_name_H-M_alt 'P 1 21/c 1'
_atom_sites_solution_hydrogens geom
_cell_angle_alpha 90
_cell_angle_beta 113.165(12)
_cell_angle_gamma 90
_cell_formula_units_Z 4
_cell_length_a 14.0279(13)
_cell_length_b 7.0527(5)
_cell_length_c 14.4150(16)
_cell_measurement_reflns_used 1983
_cell_measurement_temperature 100.0(3)
_cell_measurement_theta_max 28.6530
_cell_measurement_theta_min 3.0720
_cell_volume 1311.2(2)
_computing_cell_refinement 'CrysAlisPro 1.171.38.43f (Rigaku OD, 2017)'
_computing_data_collection 'CrysAlisPro 1.171.38.43f (Rigaku OD, 2017)'
_computing_data_reduction 'CrysAlisPro 1.171.38.43f (Rigaku OD, 2017)'
_computing_molecular_graphics 'Bruker SHELXTL'
_computing_publication_material 'Bruker SHELXTL'
_computing_structure_refinement 'SHELXL-2017/1 (Sheldrick, 2015)'
_computing_structure_solution 'SHELXL-2017/1 (Sheldrick, 2015)'
_diffrn_ambient_temperature 100.0(3)
_diffrn_measured_fraction_theta_full 1.000
_diffrn_measured_fraction_theta_max 1.000
_diffrn_measurement_device_type 'SuperNova, Dual, Cu at zero, AtlasS2'
_diffrn_measurement_method 'CCD plate'
_diffrn_radiation_type MoK\a
_diffrn_radiation_wavelength 0.71073
_diffrn_reflns_av_R_equivalents 0.0307
_diffrn_reflns_av_unetI/netI 0.0439
_diffrn_reflns_Laue_measured_fraction_full 1.000
_diffrn_reflns_Laue_measured_fraction_max 1.000
_diffrn_reflns_limit_h_max 16
_diffrn_reflns_limit_h_min -16
_diffrn_reflns_limit_k_max 8
_diffrn_reflns_limit_k_min -6
_diffrn_reflns_limit_l_max 17
_diffrn_reflns_limit_l_min -11
_diffrn_reflns_number 4957
_diffrn_reflns_point_group_measured_fraction_full 1.000
_diffrn_reflns_point_group_measured_fraction_max 1.000
_diffrn_reflns_theta_full 25.242
_diffrn_reflns_theta_max 25.500
_diffrn_reflns_theta_min 2.850
_diffrn_source 'micro-focus sealed X-ray tube'
_exptl_absorpt_coefficient_mu 0.104
_exptl_absorpt_correction_T_max 1.00000
_exptl_absorpt_correction_T_min 0.62845
_exptl_absorpt_correction_type multi-scan
_exptl_absorpt_process_details
;
CrysAlisPro 1.171.38.43f (Rigaku Oxford Diffraction, 2015)
Empirical absorption correction using spherical harmonics,
 implemented in SCALE3 ABSPACK scaling algorithm.
;
_exptl_crystal_colour colourless
_exptl_crystal_density_diffrn 1.435
_exptl_crystal_description block
_exptl_crystal_F_000 592
_exptl_crystal_size_max 0.150
_exptl_crystal_size_mid 0.130
_exptl_crystal_size_min 0.110
_refine_diff_density_max 0.225
_refine_diff_density_min -0.334
_refine_diff_density_rms 0.061
_refine_ls_extinction_coef .
_refine_ls_extinction_method none
_refine_ls_goodness_of_fit_ref 1.029
_refine_ls_hydrogen_treatment constr
_refine_ls_matrix_type full
_refine_ls_number_parameters 191
_refine_ls_number_reflns 2438
_refine_ls_number_restraints 0
_refine_ls_restrained_S_all 1.029
_refine_ls_R_factor_all 0.0703
_refine_ls_R_factor_gt 0.0524
_refine_ls_shift/su_max 0.000
_refine_ls_shift/su_mean 0.000
_refine_ls_structure_factor_coef Fsqd
_refine_ls_weighting_details 'w=1/[\s^2^(Fo^2^)+(0.0621P)^2^+0.7092P] where P=(Fo^2^+2Fc^2^)/3'
_refine_ls_weighting_scheme calc
_refine_ls_wR_factor_gt 0.1236
_refine_ls_wR_factor_ref 0.1358
_reflns_Friedel_coverage 0.000
_reflns_Friedel_fraction_full .
_reflns_Friedel_fraction_max .
_reflns_number_gt 1910
_reflns_number_total 2438
_reflns_threshold_expression 'I > 2\s(I)'
_cod_data_source_file suppl_j_ncrs-2020-0603_suppl.cif
_cod_data_source_block XF-1-4_2
_cod_original_sg_symbol_H-M 'P 21/c'
_cod_database_code 8104751
_shelx_space_group_comment
;
The symmetry employed for this shelxl refinement is uniquely defined
by the following loop, which should always be used as a source of
symmetry information in preference to the above space-group names.
They are only intended as comments.
;
_shelx_estimated_absorpt_t_min 0.985
_shelx_estimated_absorpt_t_max 0.989

loop_
_space_group_symop_operation_xyz
'x, y, z'
'-x, y+1/2, -z+1/2'
'-x, -y, -z'
'x, -y-1/2, z-1/2'

loop_
_atom_site_label
_atom_site_type_symbol
_atom_site_fract_x
_atom_site_fract_y
_atom_site_fract_z
_atom_site_U_iso_or_equiv
_atom_site_adp_type
_atom_site_occupancy
_atom_site_site_symmetry_order
_atom_site_calc_flag
_atom_site_refinement_flags_posn
_atom_site_refinement_flags_adp
_atom_site_refinement_flags_occupancy
_atom_site_disorder_assembly
_atom_site_disorder_group
C1 C 0.47372(16) 0.5363(3) 0.60726(15) 0.0216(5) Uani 1 1 d . . . . .
C2 C 0.52721(16) 0.7232(3) 0.64029(15) 0.0206(5) Uani 1 1 d . . . . .
C3 C 0.46085(16) 0.8992(3) 0.62279(16) 0.0229(5) Uani 1 1 d . . . . .
H3A H 0.447439 0.948526 0.555991 0.027 Uiso 1 1 calc R U . . .
H3B H 0.498772 0.995243 0.671525 0.027 Uiso 1 1 calc R U . . .
C4 C 0.35743(16) 0.8621(3) 0.63186(17) 0.0244(5) Uani 1 1 d . . . . .
H4A H 0.369926 0.842488 0.702299 0.029 Uiso 1 1 calc R U . . .
H4B H 0.313485 0.972875 0.608510 0.029 Uiso 1 1 calc R U . . .
C5 C 0.19429(16) 0.6850(3) 0.52630(16) 0.0252(5) Uani 1 1 d . . . . .
H5 H 0.155941 0.791073 0.528701 0.030 Uiso 1 1 calc R U . . .
C6 C 0.14291(17) 0.5233(3) 0.47724(17) 0.0277(5) Uani 1 1 d . . . . .
H6 H 0.070919 0.520037 0.446411 0.033 Uiso 1 1 calc R U . . .
C7 C 0.20129(17) 0.3674(3) 0.47532(16) 0.0250(5) Uani 1 1 d . . . . .
C8 C 0.30745(16) 0.3677(3) 0.51677(16) 0.0228(5) Uani 1 1 d . . . . .
H8 H 0.344735 0.260862 0.513213 0.027 Uiso 1 1 calc R U . . .
C9 C 0.35843(16) 0.5333(3) 0.56472(15) 0.0201(5) Uani 1 1 d . . . . .
C10 C 0.30175(16) 0.6922(3) 0.57194(15) 0.0213(5) Uani 1 1 d . . . . .
C11 C 0.63138(16) 0.7192(3) 0.68050(15) 0.0220(5) Uani 1 1 d . . . . .
H11 H 0.659874 0.598055 0.691636 0.026 Uiso 1 1 calc R U . . .
C12 C 0.70752(16) 0.8725(3) 0.70972(16) 0.0216(5) Uani 1 1 d . . . . .
C13 C 0.81155(16) 0.8328(3) 0.77370(16) 0.0225(5) Uani 1 1 d . . . . .
C14 C 0.86833(17) 1.1292(3) 0.75901(17) 0.0270(5) Uani 1 1 d . . . . .
H14 H 0.922433 1.215867 0.774860 0.032 Uiso 1 1 calc R U . . .
C15 C 0.77038(17) 1.1868(3) 0.69688(16) 0.0254(5) Uani 1 1 d . . . . .
H15 H 0.758412 1.310006 0.672016 0.031 Uiso 1 1 calc R U . . .
C16 C 0.69004(17) 1.0579(3) 0.67206(16) 0.0243(5) Uani 1 1 d . . . . .
H16 H 0.623403 1.094834 0.629762 0.029 Uiso 1 1 calc R U . . .
C17 C 0.93629(16) 0.6116(4) 0.87542(18) 0.0304(6) Uani 1 1 d . . . . .
H17A H 0.980048 0.637150 0.839771 0.046 Uiso 1 1 calc R U . . .
H17B H 0.942323 0.480371 0.894641 0.046 Uiso 1 1 calc R U . . .
H17C H 0.957201 0.689483 0.934725 0.046 Uiso 1 1 calc R U . . .
F1 F 0.15087(10) 0.2050(2) 0.42968(10) 0.0362(4) Uani 1 1 d . . . . .
N1 N 0.88976(14) 0.9528(3) 0.79815(13) 0.0254(5) Uani 1 1 d . . . . .
O1 O 0.52231(11) 0.3891(2) 0.61177(12) 0.0296(4) Uani 1 1 d . . . . .
O2 O 0.83063(11) 0.6529(2) 0.81134(11) 0.0279(4) Uani 1 1 d . . . . .

loop_
_atom_site_aniso_label
_atom_site_aniso_U_11
_atom_site_aniso_U_22
_atom_site_aniso_U_33
_atom_site_aniso_U_23
_atom_site_aniso_U_13
_atom_site_aniso_U_12
C1 0.0200(11) 0.0213(12) 0.0195(11) 0.0005(9) 0.0033(9) 0.0016(10)
C2 0.0167(11) 0.0221(12) 0.0193(10) 0.0026(9) 0.0030(9) 0.0030(9)
C3 0.0182(11) 0.0221(12) 0.0256(11) -0.0019(9) 0.0056(9) 0.0006(9)
C4 0.0169(11) 0.0232(12) 0.0303(12) -0.0013(10) 0.0062(9) 0.0036(10)
C5 0.0177(11) 0.0272(13) 0.0300(12) 0.0007(10) 0.0087(9) 0.0031(10)
C6 0.0154(11) 0.0356(14) 0.0292(12) 0.0000(11) 0.0058(9) -0.0006(10)
C7 0.0221(12) 0.0258(13) 0.0237(11) -0.0047(10) 0.0056(9) -0.0068(10)
C8 0.0209(11) 0.0222(12) 0.0229(11) 0.0010(9) 0.0061(9) 0.0027(10)
C9 0.0168(11) 0.0230(12) 0.0181(10) 0.0024(9) 0.0042(8) 0.0004(9)
C10 0.0189(11) 0.0224(12) 0.0215(11) 0.0031(9) 0.0068(9) 0.0014(9)
C11 0.0204(11) 0.0194(12) 0.0219(11) 0.0004(9) 0.0037(9) 0.0002(9)
C12 0.0174(11) 0.0240(12) 0.0224(11) -0.0020(9) 0.0069(9) 0.0003(9)
C13 0.0200(11) 0.0224(12) 0.0233(11) -0.0014(9) 0.0066(9) -0.0018(10)
C14 0.0248(12) 0.0230(13) 0.0337(13) -0.0032(10) 0.0120(10) -0.0065(10)
C15 0.0266(12) 0.0212(12) 0.0298(12) -0.0004(10) 0.0125(10) 0.0000(10)
C16 0.0206(12) 0.0260(13) 0.0250(11) 0.0012(10) 0.0077(9) 0.0037(10)
C17 0.0144(11) 0.0305(14) 0.0366(13) 0.0072(11) -0.0005(10) 0.0025(10)
F1 0.0242(7) 0.0362(9) 0.0446(8) -0.0143(7) 0.0099(6) -0.0101(6)
N1 0.0189(10) 0.0264(11) 0.0285(10) -0.0022(9) 0.0067(8) -0.0033(8)
O1 0.0193(8) 0.0227(9) 0.0385(10) -0.0007(7) 0.0026(7) 0.0047(7)
O2 0.0139(8) 0.0250(9) 0.0347(9) 0.0056(7) -0.0014(7) -0.0007(7)

loop_
_atom_type_symbol
_atom_type_description
_atom_type_scat_dispersion_real
_atom_type_scat_dispersion_imag
_atom_type_scat_source
C C 0.0033 0.0016 'International Tables Vol C Tables 4.2.6.8 and 6.1.1.4'
H H 0.0000 0.0000 'International Tables Vol C Tables 4.2.6.8 and 6.1.1.4'
N N 0.0061 0.0033 'International Tables Vol C Tables 4.2.6.8 and 6.1.1.4'
O O 0.0106 0.0060 'International Tables Vol C Tables 4.2.6.8 and 6.1.1.4'
F F 0.0171 0.0103 'International Tables Vol C Tables 4.2.6.8 and 6.1.1.4'

loop_
_geom_angle_atom_site_label_1
_geom_angle_atom_site_label_2
_geom_angle_atom_site_label_3
_geom_angle
_geom_angle_site_symmetry_1
_geom_angle_site_symmetry_3
O1 C1 C9 120.00(19) . .
O1 C1 C2 121.87(19) . .
C9 C1 C2 118.09(18) . .
C11 C2 C1 116.24(19) . .
C11 C2 C3 125.6(2) . .
C1 C2 C3 118.08(18) . .
C2 C3 C4 112.78(18) . .
C2 C3 H3A 109.0 . .
C4 C3 H3A 109.0 . .
C2 C3 H3B 109.0 . .
C4 C3 H3B 109.0 . .
H3A C3 H3B 107.8 . .
C10 C4 C3 112.55(18) . .
C10 C4 H4A 109.1 . .
C3 C4 H4A 109.1 . .
C10 C4 H4B 109.1 . .
C3 C4 H4B 109.1 . .
H4A C4 H4B 107.8 . .
C6 C5 C10 121.5(2) . .
C6 C5 H5 119.3 . .
C10 C5 H5 119.3 . .
C7 C6 C5 118.3(2) . .
C7 C6 H6 120.9 . .
C5 C6 H6 120.9 . .
C8 C7 F1 118.6(2) . .
C8 C7 C6 122.9(2) . .
F1 C7 C6 118.56(19) . .
C7 C8 C9 118.2(2) . .
C7 C8 H8 120.9 . .
C9 C8 H8 120.9 . .
C10 C9 C8 120.57(19) . .
C10 C9 C1 120.98(19) . .
C8 C9 C1 118.44(19) . .
C5 C10 C9 118.5(2) . .
C5 C10 C4 121.56(19) . .
C9 C10 C4 119.87(18) . .
C2 C11 C12 131.0(2) . .
C2 C11 H11 114.5 . .
C12 C11 H11 114.5 . .
C16 C12 C13 114.6(2) . .
C16 C12 C11 125.66(19) . .
C13 C12 C11 119.4(2) . .
N1 C13 O2 118.55(19) . .
N1 C13 C12 125.7(2) . .
O2 C13 C12 115.73(19) . .
N1 C14 C15 123.1(2) . .
N1 C14 H14 118.5 . .
C15 C14 H14 118.5 . .
C14 C15 C16 118.7(2) . .
C14 C15 H15 120.7 . .
C16 C15 H15 120.7 . .
C15 C16 C12 120.9(2) . .
C15 C16 H16 119.5 . .
C12 C16 H16 119.5 . .
O2 C17 H17A 109.5 . .
O2 C17 H17B 109.5 . .
H17A C17 H17B 109.5 . .
O2 C17 H17C 109.5 . .
H17A C17 H17C 109.5 . .
H17B C17 H17C 109.5 . .
C13 N1 C14 117.04(19) . .
C13 O2 C17 115.89(17) . .

loop_
_geom_bond_atom_site_label_1
_geom_bond_atom_site_label_2
_geom_bond_distance
_geom_bond_site_symmetry_2
C1 O1 1.230(3) .
C1 C9 1.487(3) .
C1 C2 1.499(3) .
C2 C11 1.344(3) .
C2 C3 1.512(3) .
C3 C4 1.530(3) .
C3 H3A 0.9700 .
C3 H3B 0.9700 .
C4 C10 1.503(3) .
C4 H4A 0.9700 .
C4 H4B 0.9700 .
C5 C6 1.385(3) .
C5 C10 1.388(3) .
C5 H5 0.9300 .
C6 C7 1.378(3) .
C6 H6 0.9300 .
C7 C8 1.369(3) .
C7 F1 1.371(2) .
C8 C9 1.402(3) .
C8 H8 0.9300 .
C9 C10 1.401(3) .
C11 C12 1.461(3) .
C11 H11 0.9300 .
C12 C16 1.400(3) .
C12 C13 1.414(3) .
C13 N1 1.319(3) .
C13 O2 1.364(3) .
C14 N1 1.350(3) .
C14 C15 1.373(3) .
C14 H14 0.9300 .
C15 C16 1.381(3) .
C15 H15 0.9300 .
C16 H16 0.9300 .
C17 O2 1.435(2) .
C17 H17A 0.9600 .
C17 H17B 0.9600 .
C17 H17C 0.9600 .

loop_
_geom_hbond_atom_site_label_D
_geom_hbond_atom_site_label_H
_geom_hbond_atom_site_label_A
_geom_hbond_distance_DH
_geom_hbond_distance_HA
_geom_hbond_distance_DA
_geom_hbond_angle_DHA
_geom_hbond_site_symmetry_A
_geom_hbond_publ_flag
C6 H6 N1 0.93 2.61 3.477(3) 156.3 4_475 yes

loop_
_geom_torsion_atom_site_label_1
_geom_torsion_atom_site_label_2
_geom_torsion_atom_site_label_3
_geom_torsion_atom_site_label_4
_geom_torsion
_geom_torsion_site_symmetry_1
_geom_torsion_site_symmetry_2
_geom_torsion_site_symmetry_3
_geom_torsion_site_symmetry_4
O1 C1 C2 C11 -3.7(3) . . . .
C9 C1 C2 C11 178.47(18) . . . .
O1 C1 C2 C3 174.3(2) . . . .
C9 C1 C2 C3 -3.5(3) . . . .
C11 C2 C3 C4 -148.8(2) . . . .
C1 C2 C3 C4 33.4(3) . . . .
C2 C3 C4 C10 -48.9(2) . . . .
C10 C5 C6 C7 0.5(3) . . . .
C5 C6 C7 C8 -2.2(3) . . . .
C5 C6 C7 F1 177.98(19) . . . .
F1 C7 C8 C9 -179.01(18) . . . .
C6 C7 C8 C9 1.2(3) . . . .
C7 C8 C9 C10 1.6(3) . . . .
C7 C8 C9 C1 -178.26(19) . . . .
O1 C1 C9 C10 170.7(2) . . . .
C2 C1 C9 C10 -11.4(3) . . . .
O1 C1 C9 C8 -9.4(3) . . . .
C2 C1 C9 C8 168.41(18) . . . .
C6 C5 C10 C9 2.1(3) . . . .
C6 C5 C10 C4 -175.3(2) . . . .
C8 C9 C10 C5 -3.1(3) . . . .
C1 C9 C10 C5 176.67(19) . . . .
C8 C9 C10 C4 174.34(19) . . . .
C1 C9 C10 C4 -5.9(3) . . . .
C3 C4 C10 C5 -146.3(2) . . . .
C3 C4 C10 C9 36.3(3) . . . .
C1 C2 C11 C12 172.2(2) . . . .
C3 C2 C11 C12 -5.6(4) . . . .
C2 C11 C12 C16 -22.9(4) . . . .
C2 C11 C12 C13 163.8(2) . . . .
C16 C12 C13 N1 -0.8(3) . . . .
C11 C12 C13 N1 173.2(2) . . . .
C16 C12 C13 O2 -179.95(19) . . . .
C11 C12 C13 O2 -6.0(3) . . . .
N1 C14 C15 C16 -0.8(3) . . . .
C14 C15 C16 C12 0.4(3) . . . .
C13 C12 C16 C15 0.4(3) . . . .
C11 C12 C16 C15 -173.2(2) . . . .
O2 C13 N1 C14 179.51(19) . . . .
C12 C13 N1 C14 0.4(3) . . . .
C15 C14 N1 C13 0.5(3) . . . .
N1 C13 O2 C17 0.1(3) . . . .
C12 C13 O2 C17 179.36(19) . . . .
